data_4325992
loop_
_publ_author_name
'Dongmei Li'
'Xiaohe Tian'
'Guiju Hu'
'Qiong Zhang'
'Peng Wang'
'Pingping Sun'
'Hongping Zhou'
'Xiangming Meng'
'Jiaxiang Yang'
'Jieying Wu'
'Baokang Jin'
'Shengyi Zhang'
'Xutang Tao'
'Yupeng Tian'

_publ_section_title
;
 Synthesis, Crystal Structures, Photophysical Properties, and Bioimaging
 of Living Cells of Bis-\b-Diketonate Phenothiazine Ligands and Its Cyclic
 Dinuclear Complexes
;
_journal_name_full 'Inorganic Chemistry'
_journal_page_first 7997
_journal_page_last 8006
_journal_paper_doi 10.1021/ic200150h
_journal_volume 50
_journal_year 2011
_chemical_formula_sum 'C64 H46 F12 Mn2 N6 O8 S2'
_chemical_formula_weight 1429.07
_chemical_name_systematic
; 
 ? 
;
_space_group_IT_number 2
_symmetry_cell_setting triclinic
_symmetry_space_group_name_Hall '-P 1'
_symmetry_space_group_name_H-M 'P -1'
_atom_sites_solution_hydrogens geom
_atom_sites_solution_primary direct
_atom_sites_solution_secondary difmap
_audit_creation_method SHELXL-97
_cell_angle_alpha 91.086(8)
_cell_angle_beta 96.614(9)
_cell_angle_gamma 111.179(8)
_cell_formula_units_Z 1
_cell_length_a 8.544(6)
_cell_length_b 9.937(7)
_cell_length_c 19.474(13)
_cell_measurement_temperature 298(2)
_cell_volume 1528.2(18)
_computing_cell_refinement 'Bruker SMART'
_computing_data_collection 'Bruker SMART'
_computing_data_reduction 'Bruker SAINT'
_computing_molecular_graphics 'Bruker SHELXTL'
_computing_publication_material 'Bruker SHELXTL'
_computing_structure_refinement 'Bruker SHELXTL'
_computing_structure_solution 'Bruker SHELXTL'
_diffrn_ambient_temperature 298(2)
_diffrn_measured_fraction_theta_full 0.972
_diffrn_measured_fraction_theta_max 0.972
_diffrn_measurement_device_type 'CCD area detector'
_diffrn_measurement_method 'phi and omega scans'
_diffrn_radiation_monochromator graphite
_diffrn_radiation_source 'sealed tube'
_diffrn_radiation_type MoK\a
_diffrn_radiation_wavelength 0.71073
_diffrn_reflns_av_R_equivalents 0.0338
_diffrn_reflns_av_sigmaI/netI 0.0800
_diffrn_reflns_limit_h_max 9
_diffrn_reflns_limit_h_min -10
_diffrn_reflns_limit_k_max 11
_diffrn_reflns_limit_k_min -11
_diffrn_reflns_limit_l_max 21
_diffrn_reflns_limit_l_min -23
_diffrn_reflns_number 7776
_diffrn_reflns_theta_full 25.00
_diffrn_reflns_theta_max 25.00
_diffrn_reflns_theta_min 2.11
_exptl_absorpt_coefficient_mu 0.580
_exptl_absorpt_correction_type none
_exptl_crystal_density_diffrn 1.553
_exptl_crystal_density_meas 0
_exptl_crystal_F_000 726
_exptl_crystal_size_max 0.50
_exptl_crystal_size_mid 0.48
_exptl_crystal_size_min 0.10
_refine_diff_density_max 2.207
_refine_diff_density_min -1.328
_refine_diff_density_rms 0.168
_refine_ls_extinction_method none
_refine_ls_goodness_of_fit_ref 0.994
_refine_ls_hydrogen_treatment mixed
_refine_ls_matrix_type full
_refine_ls_number_parameters 368
_refine_ls_number_reflns 5231
_refine_ls_number_restraints 0
_refine_ls_restrained_S_all 0.994
_refine_ls_R_factor_all 0.1820
_refine_ls_R_factor_gt 0.1472
_refine_ls_shift/su_max 0.249
_refine_ls_shift/su_mean 0.036
_refine_ls_structure_factor_coef Fsqd
_refine_ls_weighting_details 'calc w=1/[\s^2^(Fo^2^)+(0.5160P)^2^+0.0000P] where P=(Fo^2^+2Fc^2^)/3'
_refine_ls_weighting_scheme calc
_refine_ls_wR_factor_gt 0.4934
_refine_ls_wR_factor_ref 0.5416
_reflns_number_gt 3446
_reflns_number_total 5231
_reflns_threshold_expression >2sigma(I)
_cod_data_source_file ic200150h_si_007.cif
_cod_data_source_block 071116c
_cod_original_cell_volume 1528.2(17)
_cod_original_sg_symbol_H-M 'P -1 '
_cod_database_code 4325992

loop_
_symmetry_equiv_pos_as_xyz
'x, y, z'
'-x, -y, -z'

loop_
_atom_site_label
_atom_site_type_symbol
_atom_site_fract_x
_atom_site_fract_y
_atom_site_fract_z
_atom_site_U_iso_or_equiv
_atom_site_adp_type
_atom_site_occupancy
_atom_site_symmetry_multiplicity
_atom_site_calc_flag
_atom_site_refinement_flags
Mn1 Mn 0.2321(2) 0.49557(17) 0.19244(8) 0.0485(7) Uani 1 1 d .
C1 C 0.232(3) 0.0916(17) 0.0987(8) 0.090(6) Uani 1 1 d .
C2 C 0.1922(17) 0.1887(13) 0.1493(6) 0.055(3) Uani 1 1 d .
C3 C 0.1131(14) 0.1268(12) 0.2043(5) 0.044(2) Uani 1 1 d .
H3 H 0.0863 0.0280 0.2078 0.053 Uiso 1 1 calc R
C4 C 0.0701(13) 0.2031(11) 0.2556(5) 0.043(2) Uani 1 1 d .
C5 C -0.0207(13) 0.1269(11) 0.3130(5) 0.040(2) Uani 1 1 d .
C6 C -0.0766(15) -0.0203(12) 0.3168(6) 0.049(3) Uani 1 1 d .
H6 H -0.0564 -0.0761 0.2825 0.059 Uiso 1 1 calc R
C7 C -0.1648(16) -0.0904(12) 0.3720(6) 0.052(3) Uani 1 1 d .
H7 H -0.1991 -0.1902 0.3740 0.063 Uiso 1 1 calc R
C8 C -0.1986(13) -0.0089(12) 0.4219(6) 0.045(2) Uani 1 1 d .
C9 C -0.1391(11) 0.1424(11) 0.4191(5) 0.035(2) Uani 1 1 d .
C10 C -0.0521(13) 0.2027(12) 0.3661(5) 0.043(2) Uani 1 1 d .
H10 H -0.0106 0.3030 0.3658 0.052 Uiso 1 1 calc R
C11 C -0.2972(12) -0.0062(11) 0.5353(5) 0.040(2) Uani 1 1 d .
C12 C -0.2374(12) 0.1466(10) 0.5469(5) 0.037(2) Uani 1 1 d .
C13 C -0.2405(13) 0.2125(12) 0.6070(5) 0.046(2) Uani 1 1 d .
H13 H -0.1935 0.3129 0.6125 0.055 Uiso 1 1 calc R
C14 C -0.3138(13) 0.1332(12) 0.6625(6) 0.043(2) Uani 1 1 d .
C15 C -0.3706(15) -0.0153(11) 0.6524(6) 0.050(3) Uani 1 1 d .
H15 H -0.4171 -0.0717 0.6878 0.060 Uiso 1 1 calc R
C16 C -0.3609(14) -0.0818(12) 0.5927(6) 0.049(3) Uani 1 1 d .
H16 H -0.3981 -0.1823 0.5893 0.059 Uiso 1 1 calc R
C17 C 0.6101(17) 0.8918(15) 0.1329(8) 0.069(4) Uani 1 1 d .
C18 C 0.4690(14) 0.8009(13) 0.1717(5) 0.050(3) Uani 1 1 d .
C19 C 0.4433(14) 0.8586(13) 0.2319(5) 0.051(3) Uani 1 1 d .
H19 H 0.5118 0.9542 0.2451 0.061 Uiso 1 1 calc R
C20 C 0.3261(13) 0.7891(11) 0.2747(5) 0.041(2) Uani 1 1 d .
C21 C -0.016(2) 0.6092(16) 0.0985(9) 0.076(4) Uani 1 1 d .
H21 H 0.0586 0.6998 0.1167 0.091 Uiso 1 1 calc R
C22 C -0.1213(19) 0.3547(16) 0.0978(9) 0.079(4) Uani 1 1 d .
H22 H -0.1128 0.2716 0.1162 0.095 Uiso 1 1 calc R
C23 C -0.245(3) 0.342(3) 0.0520(9) 0.109(7) Uani 1 1 d .
H23 H -0.3247 0.2510 0.0383 0.131 Uiso 1 1 calc R
C24 C -0.264(2) 0.467(3) 0.0206(10) 0.116(8) Uani 1 1 d .
H24 H -0.3487 0.4620 -0.0150 0.139 Uiso 1 1 calc R
C25 C -0.142(2) 0.595(2) 0.0497(10) 0.087(5) Uani 1 1 d .
H25 H -0.1490 0.6798 0.0330 0.104 Uiso 1 1 calc R
N2 N 0.4886(3) 0.5122(4) 0.27466(15) 0.23(2) Uani 1 1 d G
C26 C 0.5285(3) 0.4396(4) 0.33026(18) 0.161(12) Uani 1 1 d G
H26 H 0.4546 0.4082 0.3632 0.194 Uiso 1 1 calc R
C27 C 0.6787(3) 0.4137(5) 0.3366(2) 0.168(14) Uani 1 1 d G
H27 H 0.7054 0.3651 0.3738 0.202 Uiso 1 1 calc R
C28 C 0.7891(4) 0.4606(6) 0.2874(2) 1.3(2) Uani 1 1 d G
H28 H 0.8896 0.4433 0.2917 1.615 Uiso 1 1 calc R
C29 C 0.7492(4) 0.5332(5) 0.2318(2) 0.49(8) Uani 1 1 d G
H29 H 0.8231 0.5646 0.1989 0.583 Uiso 1 1 calc R
C33 C 0.5990(3) 0.5591(4) 0.22546(18) 0.45(6) Uani 1 1 d G
H33 H 0.5723 0.6077 0.1883 0.542 Uiso 1 1 calc R
C30 C -0.3854(5) -0.2339(2) 0.46573(17) 0.047(3) Uani 1 1 d G
H30A H -0.4235 -0.2614 0.4169 0.057 Uiso 1 1 calc R
H30B H -0.4854 -0.2578 0.4891 0.057 Uiso 1 1 calc R
C31 C -0.2875(6) -0.3234(3) 0.4925(2) 0.061(3) Uani 1 1 d G
H31A H -0.1845 -0.2973 0.4720 0.091 Uiso 1 1 calc R
H31B H -0.3539 -0.4239 0.4809 0.091 Uiso 1 1 calc R
H31C H -0.2611 -0.3069 0.5420 0.091 Uiso 1 1 calc R
F1 F 0.6853(5) 1.0260(3) 0.1570(2) 0.090(3) Uani 1 1 d G
F2 F 0.5471(5) 0.8956(4) 0.06668(17) 0.094(3) Uani 1 1 d G
F3 F 0.1978(7) 0.1136(4) 0.03757(18) 0.192(10) Uani 1 1 d G
F4 F 0.1743(8) -0.0426(3) 0.1065(2) 0.146(6) Uani 1 1 d G
F5 F 0.3971(7) 0.1277(4) 0.1026(2) 0.198(10) Uani 1 1 d G
F6 F 0.7264(4) 0.8395(4) 0.13074(19) 0.124(5) Uani 1 1 d G
N1 N -0.0009(4) 0.4854(4) 0.12099(11) 0.052(2) Uani 1 1 d G
N3 N -0.2956(4) -0.0760(2) 0.47364(14) 0.046(2) Uani 1 1 d G
O1 O 0.2429(5) 0.3194(3) 0.13510(14) 0.063(2) Uani 1 1 d G
O2 O 0.1001(3) 0.3356(2) 0.25706(10) 0.055(2) Uani 1 1 d G
O3 O 0.2292(3) 0.6574(2) 0.26478(13) 0.054(2) Uani 1 1 d G
O4 O 0.3939(4) 0.6730(3) 0.14369(14) 0.056(2) Uani 1 1 d G
S1 S -0.1810(3) 0.2567(2) 0.47652(11) 0.0473(9) Uani 1 1 d G

loop_
_atom_site_aniso_label
_atom_site_aniso_U_11
_atom_site_aniso_U_22
_atom_site_aniso_U_33
_atom_site_aniso_U_23
_atom_site_aniso_U_13
_atom_site_aniso_U_12
Mn1 0.0580(12) 0.0425(11) 0.0411(11) 0.0055(7) 0.0138(8) 0.0112(8)
C1 0.166(17) 0.070(9) 0.071(10) 0.028(7) 0.079(11) 0.066(11)
C2 0.079(8) 0.055(7) 0.037(6) -0.009(5) 0.009(6) 0.029(6)
C3 0.047(6) 0.044(5) 0.037(5) -0.001(4) 0.001(4) 0.013(4)
C4 0.044(6) 0.044(6) 0.034(5) 0.002(4) -0.006(4) 0.012(4)
C5 0.038(5) 0.046(6) 0.036(5) 0.003(4) 0.005(4) 0.015(4)
C6 0.064(7) 0.045(6) 0.038(6) 0.000(5) 0.007(5) 0.018(5)
C7 0.073(8) 0.043(6) 0.044(6) 0.007(5) 0.015(5) 0.022(5)
C8 0.040(5) 0.044(6) 0.045(6) 0.004(5) 0.004(5) 0.009(4)
C9 0.027(4) 0.044(5) 0.032(5) 0.000(4) 0.001(4) 0.011(4)
C10 0.040(5) 0.042(5) 0.038(5) 0.003(4) -0.002(4) 0.007(4)
C11 0.038(5) 0.042(5) 0.033(5) 0.003(4) -0.002(4) 0.009(4)
C12 0.035(5) 0.036(5) 0.039(5) 0.001(4) 0.006(4) 0.011(4)
C13 0.044(6) 0.046(6) 0.042(6) 0.011(5) 0.009(5) 0.009(5)
C14 0.037(5) 0.047(6) 0.045(6) 0.002(4) 0.001(4) 0.014(4)
C15 0.069(7) 0.037(5) 0.040(6) 0.006(4) 0.023(5) 0.012(5)
C16 0.048(6) 0.037(5) 0.051(6) 0.015(5) 0.006(5) 0.002(4)
C17 0.056(7) 0.055(7) 0.082(10) -0.002(7) 0.027(7) -0.002(6)
C18 0.050(6) 0.057(7) 0.036(6) 0.005(5) 0.013(5) 0.011(5)
C19 0.045(6) 0.053(6) 0.036(6) -0.007(5) -0.008(5) -0.001(5)
C20 0.041(5) 0.040(5) 0.030(5) 0.002(4) -0.010(4) 0.005(4)
C21 0.091(11) 0.056(8) 0.085(10) 0.030(7) 0.023(9) 0.028(7)
C22 0.070(9) 0.061(8) 0.094(11) -0.012(8) 0.000(9) 0.014(7)
C23 0.093(13) 0.16(2) 0.052(9) 0.001(11) -0.012(9) 0.028(13)
C24 0.058(10) 0.22(3) 0.068(11) -0.019(14) -0.014(8) 0.061(14)
C25 0.083(11) 0.099(12) 0.095(12) 0.033(10) 0.025(10) 0.048(10)
N2 0.065(10) 0.138(18) 0.49(6) 0.16(3) 0.07(2) 0.046(11)
C26 0.21(3) 0.14(2) 0.18(3) 0.07(2) 0.12(3) 0.08(2)
C27 0.090(15) 0.24(4) 0.17(3) -0.09(3) -0.004(16) 0.068(19)
C28 1.6(3) 0.27(7) 2.0(4) -0.29(13) 1.8(3) -0.28(12)
C29 0.8(2) 0.14(4) 0.58(15) 0.04(7) 0.43(15) 0.18(8)
C33 0.79(13) 0.55(9) 0.17(3) -0.21(5) -0.34(6) 0.57(10)
C30 0.044(6) 0.042(6) 0.043(6) -0.001(4) 0.012(5) 0.000(4)
C31 0.055(7) 0.051(7) 0.068(8) 0.000(6) 0.007(6) 0.010(5)
F1 0.076(5) 0.072(5) 0.087(6) 0.000(4) 0.026(5) -0.018(4)
F2 0.095(6) 0.113(7) 0.044(4) 0.017(4) 0.021(4) -0.002(5)
F3 0.43(3) 0.152(13) 0.070(7) 0.019(8) 0.062(12) 0.187(18)
F4 0.266(16) 0.058(6) 0.140(10) 0.019(6) 0.126(11) 0.061(8)
F5 0.120(10) 0.170(14) 0.29(2) -0.115(16) 0.085(13) 0.022(10)
F6 0.098(7) 0.101(8) 0.193(13) 0.044(8) 0.090(8) 0.038(6)
N1 0.049(5) 0.048(5) 0.049(5) 0.011(4) -0.001(4) 0.007(4)
N3 0.051(5) 0.042(5) 0.043(5) 0.002(4) 0.010(4) 0.015(4)
O1 0.101(7) 0.046(5) 0.049(5) 0.013(4) 0.035(5) 0.029(4)
O2 0.069(5) 0.044(4) 0.049(4) 0.003(3) 0.026(4) 0.013(4)
O3 0.051(4) 0.055(5) 0.045(4) -0.008(3) 0.011(3) 0.003(4)
O4 0.065(5) 0.051(5) 0.039(4) 0.004(3) 0.016(4) 0.004(4)
S1 0.0601(17) 0.0403(14) 0.0430(16) 0.0078(11) 0.0186(13) 0.0165(12)

loop_
_atom_type_symbol
_atom_type_description
_atom_type_scat_dispersion_real
_atom_type_scat_dispersion_imag
_atom_type_scat_source
C C 0.0033 0.0016 'International Tables Vol C Tables 4.2.6.8 and 6.1.1.4'
H H 0.0000 0.0000 'International Tables Vol C Tables 4.2.6.8 and 6.1.1.4'
N N 0.0061 0.0033 'International Tables Vol C Tables 4.2.6.8 and 6.1.1.4'
O O 0.0106 0.0060 'International Tables Vol C Tables 4.2.6.8 and 6.1.1.4'
F F 0.0171 0.0103 'International Tables Vol C Tables 4.2.6.8 and 6.1.1.4'
S S 0.1246 0.1234 'International Tables Vol C Tables 4.2.6.8 and 6.1.1.4'
Mn Mn 0.3368 0.7283 'International Tables Vol C Tables 4.2.6.8 and 6.1.1.4'

loop_
_geom_angle_atom_site_label_1
_geom_angle_atom_site_label_2
_geom_angle_atom_site_label_3
_geom_angle
_geom_angle_site_symmetry_3
O1 Mn1 O2 84.02(11) .
O1 Mn1 O3 170.87(15) .
O2 Mn1 O3 89.02(10) .
O1 Mn1 O4 101.52(11) .
O2 Mn1 O4 169.95(17) .
O3 Mn1 O4 84.53(11) .
O1 Mn1 N1 89.97(12) .
O2 Mn1 N1 95.52(12) .
O3 Mn1 N1 96.60(12) .
O4 Mn1 N1 92.88(11) .
O1 Mn1 N2 91.90(12) .
O2 Mn1 N2 84.17(11) .
O3 Mn1 N2 81.48(10) .
O4 Mn1 N2 87.25(11) .
N1 Mn1 N2 178.06(13) .
F3 C1 F4 109.6(15) .
F3 C1 F5 100.3(10) .
F4 C1 F5 105.1(12) .
F3 C1 C2 113.1(12) .
F4 C1 C2 117.5(10) .
F5 C1 C2 109.6(15) .
O1 C2 C3 128.7(10) .
O1 C2 C1 113.7(10) .
C3 C2 C1 117.6(11) .
C2 C3 C4 124.1(11) .
C2 C3 H3 118.0 .
C4 C3 H3 117.9 .
O2 C4 C3 124.2(9) .
O2 C4 C5 114.9(9) .
C3 C4 C5 120.9(10) .
C6 C5 C10 115.9(9) .
C6 C5 C4 123.1(9) .
C10 C5 C4 121.0(9) .
C5 C6 C7 121.9(10) .
C5 C6 H6 119.0 .
C7 C6 H6 119.1 .
C8 C7 C6 119.3(10) .
C8 C7 H7 120.3 .
C6 C7 H7 120.3 .
C7 C8 C9 119.1(9) .
C7 C8 N3 120.4(9) .
C9 C8 N3 120.5(9) .
C10 C9 C8 118.6(9) .
C10 C9 S1 117.6(8) .
C8 C9 S1 123.7(7) .
C9 C10 C5 125.1(10) .
C9 C10 H10 117.5 .
C5 C10 H10 117.4 .
N3 C11 C16 122.4(9) .
N3 C11 C12 123.7(8) .
C16 C11 C12 113.9(9) .
C13 C12 C11 122.9(9) .
C13 C12 S1 117.1(8) .
C11 C12 S1 119.5(7) .
C12 C13 C14 121.7(10) .
C12 C13 H13 119.1 .
C14 C13 H13 119.1 .
C15 C14 C13 115.9(10) .
C15 C14 C20 124.5(9) 2_566
C13 C14 C20 119.6(9) 2_566
C16 C15 C14 122.2(10) .
C16 C15 H15 118.9 .
C14 C15 H15 118.9 .
C15 C16 C11 123.1(10) .
C15 C16 H16 118.4 .
C11 C16 H16 118.4 .
F6 C17 F1 106.6(10) .
F6 C17 F2 106.3(10) .
F1 C17 F2 106.3(11) .
F6 C17 C18 112.7(12) .
F1 C17 C18 115.0(11) .
F2 C17 C18 109.3(10) .
O4 C18 C19 128.5(10) .
O4 C18 C17 112.3(9) .
C19 C18 C17 119.0(11) .
C18 C19 C20 126.3(11) .
C18 C19 H19 116.8 .
C20 C19 H19 116.8 .
O3 C20 C19 123.8(9) .
O3 C20 C14 116.5(8) 2_566
C19 C20 C14 119.7(9) 2_566
C25 C21 N1 116.8(15) .
C25 C21 H21 121.6 .
N1 C21 H21 121.6 .
C23 C22 N1 122.3(18) .
C23 C22 H22 118.8 .
N1 C22 H22 118.9 .
C22 C23 C24 122(2) .
C22 C23 H23 119.2 .
C24 C23 H23 119.2 .
C25 C24 C23 112.1(17) .
C25 C24 H24 123.9 .
C23 C24 H24 124.0 .
C21 C25 C24 126.9(18) .
C21 C25 H25 116.5 .
C24 C25 H25 116.6 .
C26 N2 C33 120.0 .
C26 N2 Mn1 137.98(6) .
C33 N2 Mn1 93.96(7) .
C27 C26 N2 120.0 .
C27 C26 H26 120.0 .
N2 C26 H26 120.0 .
C28 C27 C26 120.0 .
C28 C27 H27 120.0 .
C26 C27 H27 120.0 .
C29 C28 C27 120.0 .
C29 C28 H28 120.0 .
C27 C28 H28 120.0 .
C28 C29 C33 120.0 .
C28 C29 H29 120.0 .
C33 C29 H29 120.0 .
C29 C33 N2 120.0 .
C29 C33 H33 120.0 .
N2 C33 H33 120.0 .
N3 C30 C31 116.4 .
N3 C30 H30A 108.2 .
C31 C30 H30A 108.2 .
N3 C30 H30B 108.2 .
C31 C30 H30B 108.2 .
H30A C30 H30B 107.3 .
C30 C31 H31A 109.5 .
C30 C31 H31B 109.5 .
H31A C31 H31B 109.5 .
C30 C31 H31C 109.5 .
H31A C31 H31C 109.5 .
H31B C31 H31C 109.5 .
C22 N1 C21 120.1(11) .
C22 N1 Mn1 119.8(8) .
C21 N1 Mn1 120.0(8) .
C11 N3 C8 124.0(6) .
C11 N3 C30 117.4(4) .
C8 N3 C30 118.2(5) .
C2 O1 Mn1 127.9(5) .
C4 O2 Mn1 130.8(5) .
C20 O3 Mn1 129.4(5) .
C18 O4 Mn1 124.9(5) .
C9 S1 C12 101.8(5) .

loop_
_geom_bond_atom_site_label_1
_geom_bond_atom_site_label_2
_geom_bond_distance
_geom_bond_site_symmetry_2
Mn1 O1 2.094(3) .
Mn1 O2 2.119(3) .
Mn1 O3 2.127(3) .
Mn1 O4 2.127(3) .
Mn1 N1 2.263(3) .
Mn1 N2 2.513(4) .
C1 F3 1.235(18) .
C1 F4 1.262(15) .
C1 F5 1.32(2) .
C1 C2 1.512(16) .
C2 O1 1.260(13) .
C2 C3 1.369(16) .
C3 C4 1.403(15) .
C3 H3 0.9300 .
C4 O2 1.247(11) .
C4 C5 1.494(15) .
C5 C6 1.371(15) .
C5 C10 1.374(15) .
C6 C7 1.429(16) .
C6 H6 0.9300 .
C7 C8 1.375(16) .
C7 H7 0.9300 .
C8 C9 1.406(15) .
C8 N3 1.402(11) .
C9 C10 1.363(14) .
C9 S1 1.734(10) .
C10 H10 0.9300 .
C11 N3 1.379(10) .
C11 C16 1.409(15) .
C11 C12 1.420(14) .
C12 C13 1.339(15) .
C12 S1 1.771(10) .
C13 C14 1.419(15) .
C13 H13 0.9300 .
C14 C15 1.379(15) .
C14 C20 1.468(15) 2_566
C15 C16 1.352(16) .
C15 H15 0.9300 .
C16 H16 0.9300 .
C17 F6 1.280(16) .
C17 F1 1.304(14) .
C17 F2 1.346(17) .
C17 C18 1.514(16) .
C18 O4 1.276(12) .
C18 C19 1.370(16) .
C19 C20 1.374(15) .
C19 H19 0.9300 .
C20 O3 1.267(10) .
C20 C14 1.468(15) 2_566
C21 C25 1.31(2) .
C21 N1 1.359(14) .
C21 H21 0.9300 .
C22 C23 1.27(2) .
C22 N1 1.362(14) .
C22 H22 0.9300 .
C23 C24 1.45(3) .
C23 H23 0.9300 .
C24 C25 1.38(3) .
C24 H24 0.9300 .
C25 H25 0.9300 .
N2 C26 1.3900 .
N2 C33 1.3900 .
C26 C27 1.3900 .
C26 H26 0.9300 .
C27 C28 1.3900 .
C27 H27 0.9300 .
C28 C29 1.3900 .
C28 H28 0.9300 .
C29 C33 1.3900 .
C29 H29 0.9300 .
C33 H33 0.9300 .
C30 N3 1.4726 .
C30 C31 1.4891 .
C30 H30A 0.9700 .
C30 H30B 0.9700 .
C31 H31A 0.9600 .
C31 H31B 0.9600 .
C31 H31C 0.9600 .
